data_2211448
loop_
_publ_author_name
'Guang Chen'

_publ_section_title
;
 Tris(quinolin-8-olato-\k^2^<i>N</i>,<i>O</i>)iron(III) methanol
 solvate
;
_journal_coeditor_code HG2135
_journal_issue 12
_journal_name_full 'Acta Crystallographica Section E'
_journal_page_first m3383
_journal_page_last m3384
_journal_paper_doi 10.1107/S1600536806048653
_journal_volume 62
_journal_year 2006
_chemical_formula_iupac '[Fe (C9 H6 N O)3], C H4 O'
_chemical_formula_sum 'C28 H22 Fe N3 O4'
_chemical_formula_weight 520.34
_chemical_name_systematic
;
Tris(quinolin-8-olato-\k^2^N,O)iron(III) methanol solvate
;
_space_group_IT_number 14
_symmetry_cell_setting monoclinic
_symmetry_space_group_name_Hall '-P 2yn'
_symmetry_space_group_name_H-M 'P 1 21/n 1'
_atom_sites_solution_hydrogens geom
_atom_sites_solution_primary direct
_atom_sites_solution_secondary difmap
_audit_creation_method SHELXL-97
_cell_angle_alpha 90.00
_cell_angle_beta 97.7290(10)
_cell_angle_gamma 90.00
_cell_formula_units_Z 4
_cell_length_a 10.8680(10)
_cell_length_b 13.2460(10)
_cell_length_c 17.2880(10)
_cell_measurement_reflns_used 6030
_cell_measurement_temperature 298(2)
_cell_measurement_theta_max 27.8
_cell_measurement_theta_min 2.3
_cell_volume 2466.1(3)
_computing_cell_refinement 'SAINT (Siemens, 1996)'
_computing_data_collection 'SMART (Siemens, 1996)'
_computing_data_reduction SAINT
_computing_molecular_graphics 'SHELXTL (Sheldrick, 1997b)'
_computing_publication_material SHELXTL
_computing_structure_refinement 'SHELXL97 (Sheldrick, 1997a)'
_computing_structure_solution 'SHELXS97 (Sheldrick, 1997a)'
_diffrn_ambient_temperature 298(2)
_diffrn_measured_fraction_theta_full 0.982
_diffrn_measured_fraction_theta_max 0.982
_diffrn_measurement_device_type 'Bruker SMART CCD area-detector'
_diffrn_measurement_method \w
_diffrn_radiation_monochromator graphite
_diffrn_radiation_source 'fine-focus sealed tube'
_diffrn_radiation_type MoK\a
_diffrn_radiation_wavelength 0.71073
_diffrn_reflns_av_R_equivalents 0.0210
_diffrn_reflns_av_sigmaI/netI 0.0258
_diffrn_reflns_limit_h_max 13
_diffrn_reflns_limit_h_min -14
_diffrn_reflns_limit_k_max 11
_diffrn_reflns_limit_k_min -16
_diffrn_reflns_limit_l_max 22
_diffrn_reflns_limit_l_min -21
_diffrn_reflns_number 14542
_diffrn_reflns_theta_full 27.50
_diffrn_reflns_theta_max 27.50
_diffrn_reflns_theta_min 1.94
_diffrn_standards_decay_% 0
_diffrn_standards_interval_count 0
_diffrn_standards_interval_time 0
_diffrn_standards_number 0
_exptl_absorpt_coefficient_mu 0.651
_exptl_absorpt_correction_T_max 0.8863
_exptl_absorpt_correction_T_min 0.8647
_exptl_absorpt_correction_type multi-scan
_exptl_absorpt_process_details '(SADABS; Sheldrick, 1996)'
_exptl_crystal_colour brown
_exptl_crystal_density_diffrn 1.401
_exptl_crystal_density_method 'not measured'
_exptl_crystal_description block
_exptl_crystal_F_000 1076
_exptl_crystal_size_max 0.23
_exptl_crystal_size_mid 0.22
_exptl_crystal_size_min 0.19
_refine_diff_density_max 0.726
_refine_diff_density_min -0.562
_refine_ls_extinction_method none
_refine_ls_goodness_of_fit_ref 1.035
_refine_ls_hydrogen_treatment constr
_refine_ls_matrix_type full
_refine_ls_number_parameters 327
_refine_ls_number_reflns 5575
_refine_ls_number_restraints 0
_refine_ls_restrained_S_all 1.035
_refine_ls_R_factor_all 0.0581
_refine_ls_R_factor_gt 0.0458
_refine_ls_shift/su_max 0.000
_refine_ls_shift/su_mean 0.000
_refine_ls_structure_factor_coef Fsqd
_refine_ls_weighting_details 'calc w=1/[\s^2^(Fo^2^)+(0.076P)^2^+1.6804P] where P=(Fo^2^+2Fc^2^)/3'
_refine_ls_weighting_scheme calc
_refine_ls_wR_factor_gt 0.1347
_refine_ls_wR_factor_ref 0.1437
_reflns_number_gt 4441
_reflns_number_total 5575
_reflns_threshold_expression I>2\s(I)
_cod_data_source_file hg2135.cif
_cod_data_source_block I
_cod_original_sg_symbol_H-M 'P 21/n'
_cod_database_code 2211448
_cod_database_fobs_code 2211448

loop_
_symmetry_equiv_pos_as_xyz
'x, y, z'
'-x+1/2, y+1/2, -z+1/2'
'-x, -y, -z'
'x-1/2, -y-1/2, z-1/2'

loop_
_atom_site_type_symbol
_atom_site_label
_atom_site_fract_x
_atom_site_fract_y
_atom_site_fract_z
_atom_site_U_iso_or_equiv
_atom_site_adp_type
_atom_site_calc_flag
_atom_site_refinement_flags
_atom_site_occupancy
Fe Fe1 0.57261(3) -0.01820(3) 0.75715(2) 0.03623(13) Uani d . 1
O O1 0.74115(16) -0.00720(14) 0.73606(11) 0.0423(4) Uani d . 1
O O2 0.39851(16) -0.01483(13) 0.76271(11) 0.0391(4) Uani d . 1
O O3 0.59016(17) -0.15147(13) 0.80018(10) 0.0426(4) Uani d . 1
O O4 0.9589(3) 0.0564(3) 0.8300(3) 0.1154(13) Uani d . 1
H H4 0.8866 0.0429 0.8132 0.173 Uiso calc R 1
N N1 0.5523(2) -0.07436(16) 0.63406(12) 0.0429(5) Uani d . 1
N N2 0.54232(17) 0.13041(15) 0.72633(11) 0.0330(4) Uani d . 1
N N3 0.62661(19) 0.01841(15) 0.88560(12) 0.0368(4) Uani d . 1
C C1 0.4571(3) -0.1074(2) 0.58588(18) 0.0583(8) Uani d . 1
H H1 0.3791 -0.1083 0.6024 0.070 Uiso calc R 1
C C2 0.4685(4) -0.1416(3) 0.5104(2) 0.0759(11) Uani d . 1
H H2 0.3993 -0.1646 0.4776 0.091 Uiso calc R 1
C C3 0.5797(5) -0.1405(3) 0.48627(19) 0.0779(12) Uani d . 1
H H3 0.5875 -0.1629 0.4362 0.094 Uiso calc R 1
C C4 0.6866(4) -0.1061(2) 0.53523(18) 0.0604(8) Uani d . 1
C C5 0.8076(5) -0.1011(3) 0.5155(2) 0.0802(12) Uani d . 1
H H5 0.8235 -0.1218 0.4664 0.096 Uiso calc R 1
C C6 0.9014(4) -0.0656(3) 0.5687(3) 0.0782(12) Uani d . 1
H H6 0.9811 -0.0628 0.5548 0.094 Uiso calc R 1
C C7 0.8832(3) -0.0330(2) 0.6439(2) 0.0594(8) Uani d . 1
H H7 0.9499 -0.0093 0.6785 0.071 Uiso calc R 1
C C8 0.7662(2) -0.03630(19) 0.66598(16) 0.0407(6) Uani d . 1
C C9 0.6666(3) -0.07316(18) 0.61059(15) 0.0432(6) Uani d . 1
C C10 0.6200(2) 0.2012(2) 0.70870(16) 0.0438(6) Uani d . 1
H H10 0.7035 0.1853 0.7097 0.053 Uiso calc R 1
C C11 0.5798(3) 0.2994(2) 0.68861(19) 0.0533(7) Uani d . 1
H H11 0.6360 0.3472 0.6752 0.064 Uiso calc R 1
C C12 0.4584(3) 0.3247(2) 0.68871(18) 0.0523(7) Uani d . 1
H H12 0.4321 0.3901 0.6759 0.063 Uiso calc R 1
C C13 0.3719(2) 0.25210(19) 0.70816(14) 0.0395(5) Uani d . 1
C C14 0.2445(3) 0.2683(2) 0.71057(17) 0.0515(7) Uani d . 1
H H14 0.2101 0.3319 0.6998 0.062 Uiso calc R 1
C C15 0.1721(2) 0.1907(2) 0.72869(18) 0.0535(7) Uani d . 1
H H15 0.0880 0.2024 0.7299 0.064 Uiso calc R 1
C C16 0.2193(2) 0.0933(2) 0.74568(16) 0.0475(6) Uani d . 1
H H16 0.1665 0.0418 0.7572 0.057 Uiso calc R 1
C C17 0.3440(2) 0.07394(18) 0.74528(13) 0.0348(5) Uani d . 1
C C18 0.4199(2) 0.15460(18) 0.72625(13) 0.0318(5) Uani d . 1
C C19 0.6407(3) 0.1026(2) 0.92659(16) 0.0456(6) Uani d . 1
H H19 0.6343 0.1640 0.9002 0.055 Uiso calc R 1
C C20 0.6649(3) 0.1036(2) 1.00836(17) 0.0555(7) Uani d . 1
H H20 0.6748 0.1644 1.0353 0.067 Uiso calc R 1
C C21 0.6738(3) 0.0149(3) 1.04767(17) 0.0559(7) Uani d . 1
H H21 0.6890 0.0150 1.1019 0.067 Uiso calc R 1
C C22 0.6602(2) -0.0783(2) 1.00684(15) 0.0451(6) Uani d . 1
C C23 0.6667(3) -0.1739(3) 1.04214(18) 0.0584(8) Uani d . 1
H H23 0.6839 -0.1797 1.0961 0.070 Uiso calc R 1
C C24 0.6475(3) -0.2578(3) 0.99692(19) 0.0601(8) Uani d . 1
H H24 0.6519 -0.3208 1.0209 0.072 Uiso calc R 1
C C25 0.6213(3) -0.2528(2) 0.91485(18) 0.0495(6) Uani d . 1
H H25 0.6088 -0.3120 0.8859 0.059 Uiso calc R 1
C C26 0.6140(2) -0.16016(19) 0.87693(15) 0.0375(5) Uani d . 1
C C27 0.6349(2) -0.07157(18) 0.92414(14) 0.0351(5) Uani d . 1
C C28 0.9616(5) 0.1263(5) 0.8862(5) 0.177(4) Uani d . 1
H H28A 0.9552 0.0938 0.9352 0.266 Uiso calc R 1
H H28B 0.8931 0.1719 0.8738 0.266 Uiso calc R 1
H H28C 1.0382 0.1631 0.8899 0.266 Uiso calc R 1

loop_
_atom_site_aniso_label
_atom_site_aniso_U_11
_atom_site_aniso_U_22
_atom_site_aniso_U_33
_atom_site_aniso_U_12
_atom_site_aniso_U_13
_atom_site_aniso_U_23
Fe1 0.0348(2) 0.0381(2) 0.0360(2) 0.00229(14) 0.00532(14) -0.00006(14)
O1 0.0311(8) 0.0538(11) 0.0423(10) 0.0040(7) 0.0059(7) -0.0054(8)
O2 0.0338(8) 0.0360(9) 0.0484(10) -0.0014(7) 0.0093(7) 0.0074(7)
O3 0.0529(10) 0.0356(9) 0.0381(10) 0.0040(8) 0.0019(8) -0.0019(7)
O4 0.0573(16) 0.099(2) 0.188(4) -0.0049(16) 0.009(2) -0.067(2)
N1 0.0508(13) 0.0416(12) 0.0355(11) -0.0009(9) 0.0035(9) -0.0017(9)
N2 0.0323(9) 0.0358(10) 0.0316(10) -0.0026(8) 0.0063(7) -0.0015(8)
N3 0.0367(10) 0.0397(11) 0.0346(11) 0.0004(8) 0.0072(8) -0.0010(8)
C1 0.068(2) 0.0581(18) 0.0449(16) -0.0097(15) -0.0062(14) -0.0020(13)
C2 0.111(3) 0.069(2) 0.0428(18) -0.016(2) -0.0066(18) -0.0089(16)
C3 0.141(4) 0.060(2) 0.0341(16) -0.007(2) 0.016(2) -0.0095(14)
C4 0.100(3) 0.0430(16) 0.0423(16) 0.0075(16) 0.0266(16) 0.0006(12)
C5 0.120(4) 0.070(2) 0.062(2) 0.018(2) 0.055(2) 0.0016(18)
C6 0.083(3) 0.076(2) 0.089(3) 0.022(2) 0.059(2) 0.019(2)
C7 0.0510(17) 0.0611(19) 0.071(2) 0.0111(14) 0.0259(15) 0.0135(16)
C8 0.0432(13) 0.0360(13) 0.0454(14) 0.0089(10) 0.0152(11) 0.0050(10)
C9 0.0635(17) 0.0324(12) 0.0360(13) 0.0067(11) 0.0149(11) 0.0034(10)
C10 0.0382(13) 0.0454(14) 0.0493(15) -0.0080(11) 0.0109(11) -0.0026(11)
C11 0.0621(18) 0.0367(14) 0.0633(18) -0.0145(13) 0.0164(14) -0.0029(13)
C12 0.0677(19) 0.0311(13) 0.0588(18) 0.0006(12) 0.0116(14) -0.0005(12)
C13 0.0484(14) 0.0358(12) 0.0344(12) 0.0044(10) 0.0058(10) -0.0012(10)
C14 0.0543(16) 0.0490(16) 0.0512(16) 0.0204(13) 0.0072(12) 0.0047(12)
C15 0.0353(13) 0.071(2) 0.0542(17) 0.0168(13) 0.0067(12) 0.0081(14)
C16 0.0315(12) 0.0606(17) 0.0505(15) -0.0027(11) 0.0059(11) 0.0098(13)
C17 0.0316(11) 0.0403(13) 0.0326(12) 0.0006(9) 0.0043(9) 0.0023(9)
C18 0.0333(11) 0.0353(12) 0.0269(11) 0.0000(9) 0.0051(8) -0.0023(8)
C19 0.0503(15) 0.0424(14) 0.0450(15) -0.0023(11) 0.0096(11) -0.0064(11)
C20 0.0628(18) 0.0599(18) 0.0445(16) -0.0067(14) 0.0105(13) -0.0166(14)
C21 0.0560(17) 0.077(2) 0.0343(14) -0.0088(15) 0.0056(12) -0.0067(13)
C22 0.0385(13) 0.0613(17) 0.0358(13) -0.0040(11) 0.0061(10) 0.0042(11)
C23 0.0568(17) 0.073(2) 0.0441(16) -0.0046(15) 0.0038(13) 0.0176(15)
C24 0.0548(17) 0.0593(19) 0.065(2) -0.0041(14) 0.0042(14) 0.0287(16)
C25 0.0448(14) 0.0414(14) 0.0616(18) -0.0017(11) 0.0048(12) 0.0079(12)
C26 0.0301(11) 0.0398(13) 0.0428(13) 0.0016(9) 0.0057(9) 0.0054(10)
C27 0.0285(11) 0.0425(13) 0.0351(12) 0.0003(9) 0.0066(9) 0.0020(10)
C28 0.084(3) 0.196(7) 0.262(9) -0.047(4) 0.060(4) -0.171(7)

loop_
_atom_type_symbol
_atom_type_description
_atom_type_scat_dispersion_real
_atom_type_scat_dispersion_imag
_atom_type_scat_source
C C 0.0033 0.0016 'International Tables Vol C Tables 4.2.6.8 and 6.1.1.4'
H H 0.0000 0.0000 'International Tables Vol C Tables 4.2.6.8 and 6.1.1.4'
N N 0.0061 0.0033 'International Tables Vol C Tables 4.2.6.8 and 6.1.1.4'
O O 0.0106 0.0060 'International Tables Vol C Tables 4.2.6.8 and 6.1.1.4'
Fe Fe 0.3463 0.8444 'International Tables Vol C Tables 4.2.6.8 and 6.1.1.4'

loop_
_geom_angle_atom_site_label_1
_geom_angle_atom_site_label_2
_geom_angle_atom_site_label_3
_geom_angle
_geom_angle_publ_flag
O2 Fe1 O3 92.84(7) y
O2 Fe1 O1 170.18(8) y
O3 Fe1 O1 95.50(8) y
O2 Fe1 N2 82.26(7) y
O3 Fe1 N2 171.16(8) y
O1 Fe1 N2 90.10(8) y
O2 Fe1 N1 94.81(8) y
O3 Fe1 N1 93.15(8) y
O1 Fe1 N1 79.60(8) y
N2 Fe1 N1 94.59(8) y
O2 Fe1 N3 94.21(8) y
O3 Fe1 N3 79.51(7) y
O1 Fe1 N3 92.40(8) y
N2 Fe1 N3 93.46(8) y
N1 Fe1 N3 168.64(8) y
C8 O1 Fe1 117.83(16) ?
C17 O2 Fe1 115.02(14) ?
C26 O3 Fe1 117.77(16) ?
C28 O4 H4 109.5 ?
C1 N1 C9 119.3(3) ?
C1 N1 Fe1 133.1(2) ?
C9 N1 Fe1 107.63(17) ?
C10 N2 C18 118.9(2) ?
C10 N2 Fe1 130.81(17) ?
C18 N2 Fe1 110.28(15) ?
C19 N3 C27 118.8(2) ?
C19 N3 Fe1 134.55(18) ?
C27 N3 Fe1 106.42(15) ?
N1 C1 C2 122.5(3) ?
N1 C1 H1 118.8 ?
C2 C1 H1 118.8 ?
C3 C2 C1 119.1(4) ?
C3 C2 H2 120.5 ?
C1 C2 H2 120.5 ?
C2 C3 C4 121.5(3) ?
C2 C3 H3 119.2 ?
C4 C3 H3 119.2 ?
C5 C4 C3 126.1(3) ?
C5 C4 C9 118.3(3) ?
C3 C4 C9 115.6(3) ?
C6 C5 C4 119.5(3) ?
C6 C5 H5 120.3 ?
C4 C5 H5 120.3 ?
C5 C6 C7 122.9(3) ?
C5 C6 H6 118.5 ?
C7 C6 H6 118.5 ?
C8 C7 C6 119.7(4) ?
C8 C7 H7 120.2 ?
C6 C7 H7 120.2 ?
O1 C8 C7 123.5(3) ?
O1 C8 C9 118.6(2) ?
C7 C8 C9 118.0(3) ?
N1 C9 C4 122.0(3) ?
N1 C9 C8 116.4(2) ?
C4 C9 C8 121.6(3) ?
N2 C10 C11 121.9(2) ?
N2 C10 H10 119.1 ?
C11 C10 H10 119.1 ?
C12 C11 C10 119.8(3) ?
C12 C11 H11 120.1 ?
C10 C11 H11 120.1 ?
C11 C12 C13 120.5(3) ?
C11 C12 H12 119.7 ?
C13 C12 H12 119.7 ?
C14 C13 C18 117.9(2) ?
C14 C13 C12 126.2(2) ?
C18 C13 C12 115.8(2) ?
C15 C14 C13 119.7(2) ?
C15 C14 H14 120.2 ?
C13 C14 H14 120.2 ?
C14 C15 C16 122.5(2) ?
C14 C15 H15 118.7 ?
C16 C15 H15 118.7 ?
C17 C16 C15 120.0(3) ?
C17 C16 H16 120.0 ?
C15 C16 H16 120.0 ?
O2 C17 C16 124.7(2) ?
O2 C17 C18 117.6(2) ?
C16 C17 C18 117.7(2) ?
N2 C18 C13 123.0(2) ?
N2 C18 C17 114.8(2) ?
C13 C18 C17 122.2(2) ?
N3 C19 C20 122.8(3) ?
N3 C19 H19 118.6 ?
C20 C19 H19 118.6 ?
C21 C20 C19 119.3(3) ?
C21 C20 H20 120.4 ?
C19 C20 H20 120.4 ?
C20 C21 C22 120.6(3) ?
C20 C21 H21 119.7 ?
C22 C21 H21 119.7 ?
C23 C22 C21 124.9(3) ?
C23 C22 C27 119.0(3) ?
C21 C22 C27 116.0(3) ?
C24 C23 C22 119.5(3) ?
C24 C23 H23 120.2 ?
C22 C23 H23 120.2 ?
C23 C24 C25 122.3(3) ?
C23 C24 H24 118.8 ?
C25 C24 H24 118.8 ?
C26 C25 C24 120.5(3) ?
C26 C25 H25 119.7 ?
C24 C25 H25 119.7 ?
O3 C26 C25 122.8(2) ?
O3 C26 C27 119.7(2) ?
C25 C26 C27 117.5(2) ?
N3 C27 C22 122.5(2) ?
N3 C27 C26 116.3(2) ?
C22 C27 C26 121.1(2) ?
O4 C28 H28A 109.5 ?
O4 C28 H28B 109.5 ?
H28A C28 H28B 109.5 ?
O4 C28 H28C 109.5 ?
H28A C28 H28C 109.5 ?
H28B C28 H28C 109.5 ?

loop_
_geom_bond_atom_site_label_1
_geom_bond_atom_site_label_2
_geom_bond_distance
_geom_bond_publ_flag
Fe1 O2 1.908(2) y
Fe1 O3 1.915(2) y
Fe1 O1 1.921(2) y
Fe1 N2 2.054(2) y
Fe1 N1 2.237(2) y
Fe1 N3 2.272(2) y
O1 C8 1.334(3) ?
O2 C17 1.333(3) ?
O3 C26 1.322(3) ?
O4 C28 1.339(6) ?
O4 H4 0.8200 ?
N1 C1 1.313(4) ?
N1 C9 1.359(3) ?
N2 C10 1.324(3) ?
N2 C18 1.369(3) ?
N3 C19 1.320(3) ?
N3 C27 1.363(3) ?
C1 C2 1.403(5) ?
C1 H1 0.9300 ?
C2 C3 1.330(6) ?
C2 H2 0.9300 ?
C3 C4 1.418(6) ?
C3 H3 0.9300 ?
C4 C5 1.403(5) ?
C4 C9 1.418(4) ?
C5 C6 1.363(6) ?
C5 H5 0.9300 ?
C6 C7 1.409(5) ?
C6 H6 0.9300 ?
C7 C8 1.377(4) ?
C7 H7 0.9300 ?
C8 C9 1.431(4) ?
C10 C11 1.400(4) ?
C10 H10 0.9300 ?
C11 C12 1.361(4) ?
C11 H11 0.9300 ?
C12 C13 1.417(4) ?
C12 H12 0.9300 ?
C13 C14 1.407(4) ?
C13 C18 1.412(3) ?
C14 C15 1.357(4) ?
C14 H14 0.9300 ?
C15 C16 1.405(4) ?
C15 H15 0.9300 ?
C16 C17 1.380(3) ?
C16 H16 0.9300 ?
C17 C18 1.415(3) ?
C19 C20 1.403(4) ?
C19 H19 0.9300 ?
C20 C21 1.354(5) ?
C20 H20 0.9300 ?
C21 C22 1.420(4) ?
C21 H21 0.9300 ?
C22 C23 1.403(4) ?
C22 C27 1.422(3) ?
C23 C24 1.359(5) ?
C23 H23 0.9300 ?
C24 C25 1.411(4) ?
C24 H24 0.9300 ?
C25 C26 1.388(4) ?
C25 H25 0.9300 ?
C26 C27 1.430(3) ?
C28 H28A 0.9600 ?
C28 H28B 0.9600 ?
C28 H28C 0.9600 ?

loop_
_geom_hbond_atom_site_label_D
_geom_hbond_atom_site_label_H
_geom_hbond_atom_site_label_A
_geom_hbond_distance_DH
_geom_hbond_distance_HA
_geom_hbond_distance_DA
_geom_hbond_angle_DHA
O4 H4 O1 0.82 2.04 2.814(4) 158
